data_4022974
loop_
_publ_author_name
'Ryo Tanaka'
'Koji Nakano'
'Kyoko Nozaki'

_publ_section_title
;
 Synthesis of \a-Heteroarylpropanoic Acid via Asymmetric Hydroformylation
 Catalyzed by Rh(I)-(R,S)-BINAPHOS and the Subsequent Oxidation
;
_journal_name_full 'Journal of Organic Chemistry'
_journal_page_first 8671
_journal_page_last 8676
_journal_paper_doi 10.1021/jo0712190
_journal_volume 72
_journal_year 2007
_chemical_absolute_configuration rm
_chemical_formula_sum 'C17 H21 N O2 S'
_chemical_formula_weight 303.41
_chemical_name_systematic
; 
 ? 
;
_space_group_IT_number 19
_symmetry_cell_setting orthorhombic
_symmetry_space_group_name_Hall 'P 2ac 2ab'
_symmetry_space_group_name_H-M 'P 21 21 21'
_atom_sites_solution_hydrogens geom
_atom_sites_solution_primary direct
_atom_sites_solution_secondary difmap
_audit_creation_method SHELXL-97
_cell_angle_alpha 90.00
_cell_angle_beta 90.00
_cell_angle_gamma 90.00
_cell_formula_units_Z 4
_cell_length_a 5.191(3)
_cell_length_b 11.306(7)
_cell_length_c 27.188(16)
_cell_measurement_reflns_used 5121
_cell_measurement_temperature 103(2)
_cell_measurement_theta_max 27.4835
_cell_measurement_theta_min 3.4945
_cell_volume 1595.6(17)
_computing_cell_refinement 'RIGAKU CrystalClear'
_computing_data_collection 'RIGAKU CrystalClear'
_computing_data_reduction 'RIGAKU CrystalClear'
_computing_molecular_graphics ORTEP-III
_computing_structure_refinement 'SHELXL-97 (Sheldrick, 1997)'
_computing_structure_solution SIR-97
_diffrn_ambient_temperature 103(2)
_diffrn_detector_area_resol_mean 7.31
_diffrn_measured_fraction_theta_full 0.997
_diffrn_measured_fraction_theta_max 0.997
_diffrn_measurement_device_type 'RIGAKU/MSC Meacury CCD'
_diffrn_measurement_method 'omega scans'
_diffrn_radiation_monochromator graphite
_diffrn_radiation_source 'fine-focus sealed tube'
_diffrn_radiation_type MoK\a
_diffrn_radiation_wavelength 0.71070
_diffrn_reflns_av_R_equivalents 0.0498
_diffrn_reflns_av_sigmaI/netI 0.0478
_diffrn_reflns_limit_h_max 6
_diffrn_reflns_limit_h_min -6
_diffrn_reflns_limit_k_max 13
_diffrn_reflns_limit_k_min -13
_diffrn_reflns_limit_l_max 31
_diffrn_reflns_limit_l_min -32
_diffrn_reflns_number 10402
_diffrn_reflns_theta_full 24.99
_diffrn_reflns_theta_max 24.99
_diffrn_reflns_theta_min 3.50
_exptl_absorpt_coefficient_mu 0.207
_exptl_absorpt_correction_T_max 0.9897
_exptl_absorpt_correction_T_min 0.8687
_exptl_absorpt_correction_type multi-scan
_exptl_crystal_colour Colorless
_exptl_crystal_density_diffrn 1.263
_exptl_crystal_density_method 'not measured'
_exptl_crystal_description Platelet
_exptl_crystal_F_000 648
_exptl_crystal_size_max 0.70
_exptl_crystal_size_mid 0.10
_exptl_crystal_size_min 0.05
_refine_diff_density_max 0.502
_refine_diff_density_min -0.198
_refine_diff_density_rms 0.049
_refine_ls_abs_structure_details 'Flack H D (1983), Acta Cryst. A39, 876-881'
_refine_ls_abs_structure_Flack -0.04(11)
_refine_ls_extinction_method none
_refine_ls_goodness_of_fit_ref 1.115
_refine_ls_hydrogen_treatment constr
_refine_ls_matrix_type full
_refine_ls_number_parameters 193
_refine_ls_number_reflns 2797
_refine_ls_number_restraints 0
_refine_ls_restrained_S_all 1.115
_refine_ls_R_factor_all 0.0553
_refine_ls_R_factor_gt 0.0500
_refine_ls_shift/su_max 0.001
_refine_ls_shift/su_mean 0.000
_refine_ls_structure_factor_coef Fsqd
_refine_ls_weighting_details 'calc w=1/[\s^2^(Fo^2^)+(0.0311P)^2^+1.0680P] where P=(Fo^2^+2Fc^2^)/3'
_refine_ls_weighting_scheme calc
_refine_ls_wR_factor_gt 0.0976
_refine_ls_wR_factor_ref 0.0999
_reflns_number_gt 2610
_reflns_number_total 2797
_reflns_threshold_expression >2sigma(I)
_cod_data_source_file jo0712190-File002.cif
_cod_data_source_block compound-6
_cod_depositor_comments
;
The following automatic conversions were performed:
'_symmetry_cell_setting' value 'Orthorhombic' changed to 'orthorhombic'
according to '/home/saulius/struct/CIF-dictionaries/cif_core.dic'
dictionary named 'cif_core.dic' version 2.4.1 from
2010-06-29.

'_exptl_absorpt_correction_type' value 'Multi-scan' changed
to 'multi-scan' according to
'/home/saulius/struct/CIF-dictionaries/cif_core.dic' dictionary named
'cif_core.dic' version 2.4.1 from 2010-06-29.

Automatic conversion script
Id: cif_fix_enum 1527 2010-12-29 10:47:43Z saulius 
;
_cod_database_code 4022974

loop_
_symmetry_equiv_pos_as_xyz
'x, y, z'
'-x+1/2, -y, z+1/2'
'x+1/2, -y+1/2, -z'
'-x, y+1/2, -z+1/2'

loop_
_atom_site_label
_atom_site_type_symbol
_atom_site_fract_x
_atom_site_fract_y
_atom_site_fract_z
_atom_site_U_iso_or_equiv
_atom_site_adp_type
_atom_site_occupancy
_atom_site_symmetry_multiplicity
_atom_site_calc_flag
_atom_site_refinement_flags
C1 C -0.2987(6) 0.1176(3) 0.62456(12) 0.0351(8) Uani 1 1 d .
H1 H -0.4484 0.0936 0.6441 0.053 Uiso 1 1 calc R
H2 H -0.2342 0.0495 0.6060 0.053 Uiso 1 1 calc R
H3 H -0.3492 0.1805 0.6017 0.053 Uiso 1 1 calc R
C2 C -0.0920(6) 0.1622(3) 0.65796(11) 0.0265(7) Uani 1 1 d .
C3 C 0.0065(7) 0.2723(3) 0.66113(11) 0.0314(8) Uani 1 1 d .
H4 H -0.0457 0.3350 0.6401 0.038 Uiso 1 1 calc R
C4 C 0.1959(6) 0.2867(3) 0.69873(11) 0.0279(7) Uani 1 1 d .
H5 H 0.2818 0.3592 0.7051 0.033 Uiso 1 1 calc R
C5 C 0.2406(6) 0.1852(3) 0.72449(10) 0.0223(7) Uani 1 1 d .
C6 C 0.4258(6) 0.1636(3) 0.76597(11) 0.0254(7) Uani 1 1 d .
H6 H 0.5540 0.1035 0.7545 0.030 Uiso 1 1 calc R
C7 C 0.5737(7) 0.2748(3) 0.77999(12) 0.0390(9) Uani 1 1 d .
H7 H 0.6802 0.3002 0.7522 0.058 Uiso 1 1 calc R
H8 H 0.6844 0.2581 0.8084 0.058 Uiso 1 1 calc R
H9 H 0.4518 0.3377 0.7885 0.058 Uiso 1 1 calc R
C8 C 0.2846(6) 0.1117(3) 0.80985(10) 0.0264(7) Uani 1 1 d .
H10 H 0.1676 0.1713 0.8244 0.032 Uiso 1 1 calc R
H11 H 0.1811 0.0424 0.7996 0.032 Uiso 1 1 calc R
S1 S 0.04970(15) 0.07167(7) 0.70144(3) 0.0257(2) Uani 1 1 d .
O1 O 0.4776(4) 0.0768(2) 0.84509(7) 0.0272(5) Uani 1 1 d .
C9 C 0.3873(6) 0.0295(3) 0.88749(10) 0.0210(7) Uani 1 1 d .
O2 O 0.1584(4) 0.02348(18) 0.89795(7) 0.0214(5) Uani 1 1 d .
N1 N 0.5843(5) -0.0104(2) 0.91492(8) 0.0212(6) Uani 1 1 d .
C10 C 0.5361(6) -0.0668(2) 0.96288(9) 0.0192(6) Uani 1 1 d .
H12 H 0.3681 -0.1099 0.9609 0.023 Uiso 1 1 calc R
C11 C 0.7468(6) -0.1568(3) 0.97206(11) 0.0251(7) Uani 1 1 d .
H13 H 0.7393 -0.2184 0.9468 0.038 Uiso 1 1 calc R
H14 H 0.7225 -0.1926 1.0045 0.038 Uiso 1 1 calc R
H15 H 0.9149 -0.1175 0.9708 0.038 Uiso 1 1 calc R
C12 C 0.5180(6) 0.0236(2) 1.00449(10) 0.0193(6) Uani 1 1 d .
C13 C 0.6992(6) 0.1133(3) 1.00893(11) 0.0236(7) Uani 1 1 d .
H16 H 0.8355 0.1190 0.9857 0.028 Uiso 1 1 calc R
C14 C 0.6829(6) 0.1941(3) 1.04672(11) 0.0259(7) Uani 1 1 d .
H17 H 0.8079 0.2551 1.0494 0.031 Uiso 1 1 calc R
C15 C 0.4848(6) 0.1870(3) 1.08091(11) 0.0274(7) Uani 1 1 d .
H18 H 0.4718 0.2440 1.1065 0.033 Uiso 1 1 calc R
C16 C 0.3072(6) 0.0968(3) 1.07757(11) 0.0257(7) Uani 1 1 d .
H19 H 0.1741 0.0903 1.1014 0.031 Uiso 1 1 calc R
C17 C 0.3227(6) 0.0154(3) 1.03938(10) 0.0227(7) Uani 1 1 d .
H20 H 0.1990 -0.0462 1.0371 0.027 Uiso 1 1 calc R

loop_
_atom_site_aniso_label
_atom_site_aniso_U_11
_atom_site_aniso_U_22
_atom_site_aniso_U_33
_atom_site_aniso_U_23
_atom_site_aniso_U_13
_atom_site_aniso_U_12
C1 0.0273(19) 0.051(2) 0.0266(17) -0.0024(16) -0.0023(15) 0.0056(17)
C2 0.0226(17) 0.0372(19) 0.0196(15) 0.0015(14) 0.0012(14) 0.0063(15)
C3 0.036(2) 0.0357(19) 0.0225(16) 0.0104(14) 0.0002(15) 0.0090(18)
C4 0.0288(18) 0.0289(17) 0.0259(16) 0.0044(14) 0.0020(16) -0.0027(15)
C5 0.0205(16) 0.0286(17) 0.0179(15) 0.0018(13) 0.0032(13) 0.0026(14)
C6 0.0217(16) 0.0325(18) 0.0220(15) 0.0008(13) -0.0019(14) 0.0044(15)
C7 0.040(2) 0.046(2) 0.0317(18) 0.0075(16) -0.0044(17) -0.0108(19)
C8 0.0202(16) 0.0386(18) 0.0205(16) 0.0064(14) -0.0004(14) 0.0042(14)
S1 0.0257(4) 0.0281(4) 0.0233(4) 0.0021(3) -0.0004(3) 0.0017(4)
O1 0.0205(11) 0.0439(13) 0.0173(10) 0.0098(9) -0.0015(9) 0.0046(11)
C9 0.0250(18) 0.0195(15) 0.0185(16) -0.0047(12) -0.0020(12) -0.0001(13)
O2 0.0161(11) 0.0277(12) 0.0205(10) 0.0022(9) -0.0024(9) -0.0009(9)
N1 0.0202(13) 0.0280(14) 0.0155(12) 0.0016(11) -0.0014(10) 0.0011(12)
C10 0.0172(15) 0.0214(14) 0.0190(14) 0.0024(12) 0.0015(13) 0.0006(15)
C11 0.0218(18) 0.0276(17) 0.0260(16) 0.0018(13) -0.0025(14) 0.0011(15)
C12 0.0198(16) 0.0186(14) 0.0194(14) 0.0041(11) -0.0039(13) 0.0008(13)
C13 0.0206(16) 0.0243(16) 0.0259(16) 0.0051(13) 0.0043(14) 0.0013(14)
C14 0.0211(17) 0.0211(16) 0.0354(18) 0.0019(14) -0.0024(16) -0.0073(14)
C15 0.0294(19) 0.0268(16) 0.0259(16) -0.0050(13) -0.0080(15) 0.0066(15)
C16 0.0209(16) 0.0330(19) 0.0233(16) 0.0033(14) 0.0003(14) 0.0015(15)
C17 0.0204(16) 0.0240(16) 0.0238(16) 0.0030(13) -0.0031(14) -0.0034(14)

loop_
_atom_type_symbol
_atom_type_description
_atom_type_scat_dispersion_real
_atom_type_scat_dispersion_imag
_atom_type_scat_source
C C 0.0033 0.0016 'International Tables Vol C Tables 4.2.6.8 and 6.1.1.4'
H H 0.0000 0.0000 'International Tables Vol C Tables 4.2.6.8 and 6.1.1.4'
N N 0.0061 0.0033 'International Tables Vol C Tables 4.2.6.8 and 6.1.1.4'
O O 0.0106 0.0060 'International Tables Vol C Tables 4.2.6.8 and 6.1.1.4'
S S 0.1246 0.1234 'International Tables Vol C Tables 4.2.6.8 and 6.1.1.4'

loop_
_geom_angle_atom_site_label_1
_geom_angle_atom_site_label_2
_geom_angle_atom_site_label_3
_geom_angle
C2 C1 H1 109.5
C2 C1 H2 109.5
H1 C1 H2 109.5
C2 C1 H3 109.5
H1 C1 H3 109.5
H2 C1 H3 109.5
C3 C2 C1 128.5(3)
C3 C2 S1 110.0(2)
C1 C2 S1 121.4(3)
C2 C3 C4 114.3(3)
C2 C3 H4 122.8
C4 C3 H4 122.8
C5 C4 C3 112.9(3)
C5 C4 H5 123.5
C3 C4 H5 123.5
C4 C5 C6 129.1(3)
C4 C5 S1 109.8(2)
C6 C5 S1 121.0(2)
C5 C6 C8 110.1(3)
C5 C6 C7 112.1(3)
C8 C6 C7 111.5(3)
C5 C6 H6 107.7
C8 C6 H6 107.7
C7 C6 H6 107.7
C6 C7 H7 109.5
C6 C7 H8 109.5
H7 C7 H8 109.5
C6 C7 H9 109.5
H7 C7 H9 109.5
H8 C7 H9 109.5
O1 C8 C6 107.0(2)
O1 C8 H10 110.3
C6 C8 H10 110.3
O1 C8 H11 110.3
C6 C8 H11 110.3
H10 C8 H11 108.6
C2 S1 C5 92.97(16)
C9 O1 C8 115.7(2)
O2 C9 N1 126.2(3)
O2 C9 O1 123.8(3)
N1 C9 O1 110.0(2)
C9 N1 C10 120.5(2)
N1 C10 C11 108.3(2)
N1 C10 C12 112.1(2)
C11 C10 C12 111.8(2)
N1 C10 H12 108.2
C11 C10 H12 108.2
C12 C10 H12 108.2
C10 C11 H13 109.5
C10 C11 H14 109.5
H13 C11 H14 109.5
C10 C11 H15 109.5
H13 C11 H15 109.5
H14 C11 H15 109.5
C13 C12 C17 118.8(3)
C13 C12 C10 120.8(3)
C17 C12 C10 120.4(3)
C14 C13 C12 120.5(3)
C14 C13 H16 119.7
C12 C13 H16 119.7
C13 C14 C15 120.4(3)
C13 C14 H17 119.8
C15 C14 H17 119.8
C16 C15 C14 119.6(3)
C16 C15 H18 120.2
C14 C15 H18 120.2
C15 C16 C17 120.0(3)
C15 C16 H19 120.0
C17 C16 H19 120.0
C16 C17 C12 120.5(3)
C16 C17 H20 119.7
C12 C17 H20 119.7

loop_
_geom_bond_atom_site_label_1
_geom_bond_atom_site_label_2
_geom_bond_distance
C1 C2 1.493(4)
C1 H1 0.9800
C1 H2 0.9800
C1 H3 0.9800
C2 C3 1.348(5)
C2 S1 1.728(3)
C3 C4 1.428(4)
C3 H4 0.9500
C4 C5 1.364(4)
C4 H5 0.9500
C5 C6 1.502(4)
C5 S1 1.738(3)
C6 C8 1.518(4)
C6 C7 1.522(5)
C6 H6 1.0000
C7 H7 0.9800
C7 H8 0.9800
C7 H9 0.9800
C8 O1 1.441(3)
C8 H10 0.9900
C8 H11 0.9900
O1 C9 1.355(3)
C9 O2 1.224(3)
C9 N1 1.344(4)
N1 C10 1.473(3)
C10 C11 1.514(4)
C10 C12 1.527(4)
C10 H12 1.0000
C11 H13 0.9800
C11 H14 0.9800
C11 H15 0.9800
C12 C13 1.389(4)
C12 C17 1.392(4)
C13 C14 1.378(4)
C13 H16 0.9500
C14 C15 1.388(4)
C14 H17 0.9500
C15 C16 1.378(4)
C15 H18 0.9500
C16 C17 1.390(4)
C16 H19 0.9500
C17 H20 0.9500

loop_
_geom_torsion_atom_site_label_1
_geom_torsion_atom_site_label_2
_geom_torsion_atom_site_label_3
_geom_torsion_atom_site_label_4
_geom_torsion
C1 C2 C3 C4 177.4(3)
S1 C2 C3 C4 -0.5(4)
C2 C3 C4 C5 -0.1(4)
C3 C4 C5 C6 179.1(3)
C3 C4 C5 S1 0.7(3)
C4 C5 C6 C8 126.1(3)
S1 C5 C6 C8 -55.6(3)
C4 C5 C6 C7 1.4(5)
S1 C5 C6 C7 179.7(2)
C5 C6 C8 O1 171.5(2)
C7 C6 C8 O1 -63.4(3)
C3 C2 S1 C5 0.8(3)
C1 C2 S1 C5 -177.3(3)
C4 C5 S1 C2 -0.8(2)
C6 C5 S1 C2 -179.4(2)
C6 C8 O1 C9 179.2(2)
C8 O1 C9 O2 -5.3(4)
C8 O1 C9 N1 173.6(2)
O2 C9 N1 C10 -0.7(5)
O1 C9 N1 C10 -179.6(2)
C9 N1 C10 C11 149.9(3)
C9 N1 C10 C12 -86.3(3)
N1 C10 C12 C13 -46.6(4)
C11 C10 C12 C13 75.3(3)
N1 C10 C12 C17 135.0(3)
C11 C10 C12 C17 -103.1(3)
C17 C12 C13 C14 -1.2(4)
C10 C12 C13 C14 -179.6(3)
C12 C13 C14 C15 0.0(5)
C13 C14 C15 C16 1.5(5)
C14 C15 C16 C17 -1.7(4)
C15 C16 C17 C12 0.5(4)
C13 C12 C17 C16 1.0(4)
C10 C12 C17 C16 179.4(3)

loop_
_cod_related_entry_id
_cod_related_entry_database
_cod_related_entry_code
1 ChemSpider 30658585
